data_1534459
loop_
_publ_author_name
'Gemmill, W.R.'
'Smith, M.D.'
'zur Loye, H.C.'

_publ_section_title
;
 Synthesis and magnetic properties of the double perovskites Ln2 Na Ru O6
 (Ln = La, Pr, Nd)
;
_journal_name_full 'Journal of Solid State Chemistry'
_journal_page_first 3560
_journal_page_last 3567
_journal_volume 177
_journal_year 2004
_chemical_formula_sum 'La2 Na O6 Ru'
_chemical_name_systematic 'La2 Na Ru O6'
_space_group_IT_number 14
_symmetry_space_group_name_Hall '-P 2yn'
_symmetry_space_group_name_H-M 'P 1 21/n 1'
_cell_angle_alpha 90
_cell_angle_beta 90.495
_cell_angle_gamma 90
_cell_formula_units_Z 2
_cell_length_a 5.5903
_cell_length_b 5.9241
_cell_length_c 7.999
_cell_volume 264.897
_citation_journal_id_ASTM JSSCBI
_cod_data_source_file Gemmill_JSSCBI_2004_1523.cif
_cod_data_source_block La2Na1O6Ru1
_cod_original_sg_symbol_Hall '-P 2ybc (x-z,y,z)'
_cod_original_formula_sum 'La2 Na1 O6 Ru1'
_cod_database_code 1534459

loop_
_symmetry_equiv_pos_as_xyz
x,y,z
-x+1/2,y+1/2,-z+1/2
-x,-y,-z
x-1/2,-y-1/2,z-1/2

loop_
_atom_site_label
_atom_site_type_symbol
_atom_site_fract_x
_atom_site_fract_y
_atom_site_fract_z
_atom_site_occupancy
_atom_site_U_iso_or_equiv
O1 O-2 0.2134 0.3239 0.047 1 0.0
Na1 Na+1 0 0 0 1 0.0
O3 O-2 0.3302 0.7787 0.0583 1 0.0
Ru1 Ru+5 0.5 0.5 0 1 0.0
La1 La+3 0.48465 0.06464 0.25181 1 0.0
O2 O-2 0.6021 0.461 0.2311 1 0.0
